data_4033383
loop_
_publ_author_name
'Zhao, Jidong'
'Yang, Shuang'
'Xie, Xin'
'Li, Xiangdong'
'Liu, Yuanhong'

_publ_section_title
;
 Ligand-Effect in Gold(I)-Catalyzed Rautenstrauch Rearrangement: Regio-
 and Stereoselective Synthesis of Bicyclo[3.2.1]octa-3,6-dienes through
 Cyclodimerization of 1-Ethynyl-2-propenyl Esters.
;
_journal_issue 3
_journal_name_full 'The Journal of organic chemistry'
_journal_page_first 1287
_journal_page_last 1297
_journal_paper_doi 10.1021/acs.joc.7b02816
_journal_volume 83
_journal_year 2018
_chemical_formula_sum 'C36 H28 O4'
_chemical_formula_weight 524.58
_space_group_crystal_system triclinic
_space_group_IT_number 2
_space_group_name_Hall '-P 1'
_space_group_name_H-M_alt 'P -1'
_symmetry_space_group_name_Hall '-P 1'
_symmetry_space_group_name_H-M 'P -1'
_atom_sites_solution_hydrogens geom
_audit_creation_method SHELXL-2013
_cell_angle_alpha 106.467(2)
_cell_angle_beta 92.086(2)
_cell_angle_gamma 95.017(2)
_cell_formula_units_Z 2
_cell_length_a 9.7897(12)
_cell_length_b 11.1406(14)
_cell_length_c 13.5075(17)
_cell_measurement_reflns_used 3364
_cell_measurement_temperature 296(2)
_cell_measurement_theta_max 51.835
_cell_measurement_theta_min 5.075
_cell_volume 1404.4(3)
_computing_cell_refinement 'Bruker SAINT'
_computing_data_collection 'Bruker APEX2'
_computing_data_reduction 'Bruker SAINT'
_computing_molecular_graphics 'Bruker SHELXTL'
_computing_publication_material 'Bruker SHELXTL'
_computing_structure_refinement 'SHELXL-2013 (Sheldrick, 2013)'
_computing_structure_solution 'SHELXS-97 (Sheldrick, 2008)'
_diffrn_ambient_temperature 296(2)
_diffrn_measured_fraction_theta_full 0.998
_diffrn_measured_fraction_theta_max 0.998
_diffrn_measurement_device_type 'Bruker APEX-II CCD'
_diffrn_measurement_method '\f and \w scans'
_diffrn_radiation_type MoK\a
_diffrn_radiation_wavelength 0.71073
_diffrn_reflns_av_R_equivalents 0.0191
_diffrn_reflns_av_unetI/netI 0.0276
_diffrn_reflns_Laue_measured_fraction_full 0.998
_diffrn_reflns_Laue_measured_fraction_max 0.998
_diffrn_reflns_limit_h_max 11
_diffrn_reflns_limit_h_min -11
_diffrn_reflns_limit_k_max 13
_diffrn_reflns_limit_k_min -12
_diffrn_reflns_limit_l_max 16
_diffrn_reflns_limit_l_min -16
_diffrn_reflns_number 9871
_diffrn_reflns_point_group_measured_fraction_full 0.998
_diffrn_reflns_point_group_measured_fraction_max 0.998
_diffrn_reflns_theta_full 25.242
_diffrn_reflns_theta_max 25.500
_diffrn_reflns_theta_min 1.916
_exptl_absorpt_coefficient_mu 0.080
_exptl_absorpt_correction_T_max 0.7456
_exptl_absorpt_correction_T_min 0.6770
_exptl_absorpt_correction_type multi-scan
_exptl_absorpt_process_details sadabs
_exptl_crystal_colour colorless
_exptl_crystal_density_diffrn 1.240
_exptl_crystal_description prismatic
_exptl_crystal_F_000 552
_exptl_crystal_size_max 0.200
_exptl_crystal_size_mid 0.160
_exptl_crystal_size_min 0.110
_refine_diff_density_max 0.158
_refine_diff_density_min -0.126
_refine_diff_density_rms 0.027
_refine_ls_extinction_coef 0.027(2)
_refine_ls_extinction_expression Fc^*^=kFc[1+0.001xFc^2^\l^3^/sin(2\q)]^-1/4^
_refine_ls_extinction_method SHELXL
_refine_ls_goodness_of_fit_ref 1.000
_refine_ls_hydrogen_treatment constr
_refine_ls_matrix_type full
_refine_ls_number_parameters 362
_refine_ls_number_reflns 5225
_refine_ls_number_restraints 0
_refine_ls_restrained_S_all 1.000
_refine_ls_R_factor_all 0.0602
_refine_ls_R_factor_gt 0.0389
_refine_ls_shift/su_max 0.000
_refine_ls_shift/su_mean 0.000
_refine_ls_structure_factor_coef Fsqd
_refine_ls_weighting_details 'w=1/[\s^2^(Fo^2^)+(0.0566P)^2^+0.1815P] where P=(Fo^2^+2Fc^2^)/3'
_refine_ls_weighting_scheme calc
_refine_ls_wR_factor_gt 0.1003
_refine_ls_wR_factor_ref 0.1174
_reflns_Friedel_coverage 0.000
_reflns_number_gt 3729
_reflns_number_total 5225
_reflns_threshold_expression 'I > 2\s(I)'
_cod_data_source_file jo7b02816_si_002.cif
_cod_data_source_block mo_dm17362_0m
_cod_depositor_comments
;
Adding full bibliography for 4033380--4033384.cif.

2020-10-09
Z value and formula fixed to values more according to usual
chemical conventions.                 miguel
;
_cod_original_formula_sum 'C18 H14 O2'
_cod_original_formula_weight 262.29
_cod_original_formula_units_Z 4
_cod_database_code 4033383
_shelx_space_group_comment
; 
The symmetry employed for this shelxl refinement is uniquely defined 
by the following loop, which should always be used as a source of 
symmetry information in preference to the above space-group names. 
They are only intended as comments. 
;
_shelx_estimated_absorpt_t_min 0.984
_shelx_estimated_absorpt_t_max 0.991
_shelxl_version_number 2013-4

loop_
_space_group_symop_operation_xyz
'x, y, z'
'-x, -y, -z'

loop_
_atom_site_label
_atom_site_type_symbol
_atom_site_fract_x
_atom_site_fract_y
_atom_site_fract_z
_atom_site_U_iso_or_equiv
_atom_site_adp_type
_atom_site_occupancy
_atom_site_site_symmetry_order
_atom_site_calc_flag
_atom_site_refinement_flags_posn
_atom_site_refinement_flags_adp
O1 O 0.58318(14) 0.70058(15) 0.55975(10) 0.0906(4) Uani 1 1 d . .
O2 O 0.70326(11) 0.70347(11) 0.70449(8) 0.0629(3) Uani 1 1 d . .
O3 O 0.66285(12) 0.66370(11) 1.06995(10) 0.0713(3) Uani 1 1 d . .
O4 O 0.52501(11) 0.81281(9) 1.06059(7) 0.0544(3) Uani 1 1 d . .
C1 C 0.58242(15) 0.70804(15) 0.75858(12) 0.0538(4) Uani 1 1 d . .
C2 C 0.55787(15) 0.81441(15) 0.82537(12) 0.0521(4) Uani 1 1 d . .
H2 H 0.6157 0.8878 0.8335 0.063 Uiso 1 1 calc R U
C3 C 0.43352(15) 0.81446(14) 0.88853(11) 0.0495(4) Uani 1 1 d . .
H3 H 0.4063 0.8987 0.9203 0.059 Uiso 1 1 calc R U
C4 C 0.31708(15) 0.72269(14) 0.81880(12) 0.0519(4) Uani 1 1 d . .
H4 H 0.3145 0.7351 0.7498 0.062 Uiso 1 1 calc R U
C5 C 0.37703(16) 0.59821(14) 0.81402(12) 0.0543(4) Uani 1 1 d . .
H5 H 0.3066 0.5262 0.7919 0.065 Uiso 1 1 calc R U
C6 C 0.42927(16) 0.62101(14) 0.92534(12) 0.0548(4) Uani 1 1 d . .
H6 H 0.4371 0.5598 0.9593 0.066 Uiso 1 1 calc R U
C7 C 0.46174(15) 0.74297(14) 0.96569(11) 0.0500(4) Uani 1 1 d . .
C8 C 0.49858(16) 0.58248(14) 0.74148(12) 0.0557(4) Uani 1 1 d . .
H8 H 0.4600 0.5548 0.6697 0.067 Uiso 1 1 calc R U
C9 C 0.58524(17) 0.48357(16) 0.75775(13) 0.0616(4) Uani 1 1 d . .
H9 H 0.6428 0.5043 0.8177 0.074 Uiso 1 1 calc R U
C10 C 0.58566(16) 0.37046(15) 0.69377(12) 0.0573(4) Uani 1 1 d . .
H10 H 0.5340 0.3542 0.6314 0.069 Uiso 1 1 calc R U
C11 C 0.65819(16) 0.26603(15) 0.70888(12) 0.0569(4) Uani 1 1 d . .
C12 C 0.73522(19) 0.27225(18) 0.79935(15) 0.0738(5) Uani 1 1 d . .
H12 H 0.7445 0.3465 0.8534 0.089 Uiso 1 1 calc R U
C13 C 0.7980(2) 0.1700(2) 0.80995(18) 0.0869(6) Uani 1 1 d . .
H13 H 0.8492 0.1760 0.8708 0.104 Uiso 1 1 calc R U
C14 C 0.7852(2) 0.0600(2) 0.73144(19) 0.0861(6) Uani 1 1 d . .
H14 H 0.8274 -0.0089 0.7389 0.103 Uiso 1 1 calc R U
C15 C 0.7106(2) 0.05181(19) 0.64233(18) 0.0861(6) Uani 1 1 d . .
H15 H 0.7022 -0.0228 0.5887 0.103 Uiso 1 1 calc R U
C16 C 0.6474(2) 0.15345(17) 0.63116(14) 0.0718(5) Uani 1 1 d . .
H16 H 0.5964 0.1461 0.5699 0.086 Uiso 1 1 calc R U
C17 C 0.17618(16) 0.73626(16) 0.86142(12) 0.0573(4) Uani 1 1 d . .
C18 C 0.10395(19) 0.6444(2) 0.89562(15) 0.0771(5) Uani 1 1 d . .
H18 H 0.1430 0.5711 0.8952 0.092 Uiso 1 1 calc R U
C19 C -0.0271(2) 0.6621(3) 0.93055(17) 0.0964(7) Uani 1 1 d . .
H19 H -0.0749 0.6003 0.9535 0.116 Uiso 1 1 calc R U
C20 C -0.0862(2) 0.7694(3) 0.93146(17) 0.0959(7) Uani 1 1 d . .
H20 H -0.1739 0.7801 0.9545 0.115 Uiso 1 1 calc R U
C21 C -0.0156(2) 0.8601(2) 0.89844(16) 0.0857(6) Uani 1 1 d . .
H21 H -0.0552 0.9333 0.8993 0.103 Uiso 1 1 calc R U
C22 C 0.11446(18) 0.84402(19) 0.86372(13) 0.0688(5) Uani 1 1 d . .
H22 H 0.1614 0.9068 0.8415 0.083 Uiso 1 1 calc R U
C23 C 0.62538(15) 0.76563(14) 1.10658(11) 0.0479(4) Uani 1 1 d . .
C24 C 0.68341(15) 0.85800(13) 1.20347(11) 0.0479(4) Uani 1 1 d . .
C25 C 0.61684(18) 0.96020(15) 1.25404(12) 0.0582(4) Uani 1 1 d . .
H25 H 0.5322 0.9724 1.2270 0.070 Uiso 1 1 calc R U
C26 C 0.6754(2) 1.04396(18) 1.34420(14) 0.0747(5) Uani 1 1 d . .
H26 H 0.6300 1.1123 1.3783 0.090 Uiso 1 1 calc R U
C27 C 0.8010(2) 1.02653(19) 1.38384(14) 0.0772(6) Uani 1 1 d . .
H27 H 0.8405 1.0834 1.4447 0.093 Uiso 1 1 calc R U
C28 C 0.8683(2) 0.9261(2) 1.33431(16) 0.0804(6) Uani 1 1 d . .
H28 H 0.9534 0.9151 1.3613 0.097 Uiso 1 1 calc R U
C29 C 0.80981(18) 0.84087(17) 1.24414(14) 0.0678(5) Uani 1 1 d . .
H29 H 0.8552 0.7722 1.2108 0.081 Uiso 1 1 calc R U
C30 C 0.69088(18) 0.69429(15) 0.60245(13) 0.0600(4) Uani 1 1 d . .
C31 C 0.82367(18) 0.67895(15) 0.55444(13) 0.0599(4) Uani 1 1 d . .
C32 C 0.94287(18) 0.67367(16) 0.60976(14) 0.0674(5) Uani 1 1 d . .
H32 H 0.9415 0.6815 0.6801 0.081 Uiso 1 1 calc R U
C33 C 1.0644(2) 0.65682(18) 0.56112(18) 0.0819(6) Uani 1 1 d . .
H33 H 1.1447 0.6537 0.5988 0.098 Uiso 1 1 calc R U
C34 C 1.0667(2) 0.64473(18) 0.4571(2) 0.0878(6) Uani 1 1 d . .
H34 H 1.1485 0.6330 0.4243 0.105 Uiso 1 1 calc R U
C35 C 0.9489(3) 0.6499(2) 0.40170(19) 0.0983(7) Uani 1 1 d . .
H35 H 0.9508 0.6415 0.3313 0.118 Uiso 1 1 calc R U
C36 C 0.8271(2) 0.6676(2) 0.44954(16) 0.0849(6) Uani 1 1 d . .
H36 H 0.7475 0.6719 0.4116 0.102 Uiso 1 1 calc R U

loop_
_atom_site_aniso_label
_atom_site_aniso_U_11
_atom_site_aniso_U_22
_atom_site_aniso_U_33
_atom_site_aniso_U_23
_atom_site_aniso_U_13
_atom_site_aniso_U_12
O1 0.0742(9) 0.1429(13) 0.0642(8) 0.0411(8) -0.0008(7) 0.0276(8)
O2 0.0514(6) 0.0854(8) 0.0546(7) 0.0238(6) 0.0027(5) 0.0094(5)
O3 0.0714(8) 0.0517(7) 0.0840(9) 0.0093(6) -0.0157(6) 0.0120(6)
O4 0.0614(6) 0.0530(6) 0.0474(6) 0.0116(5) -0.0075(5) 0.0113(5)
C1 0.0475(9) 0.0665(10) 0.0508(9) 0.0226(8) -0.0012(7) 0.0069(7)
C2 0.0480(8) 0.0551(9) 0.0572(9) 0.0246(8) -0.0051(7) 0.0011(7)
C3 0.0500(8) 0.0485(8) 0.0520(9) 0.0180(7) -0.0018(7) 0.0062(6)
C4 0.0478(8) 0.0614(9) 0.0486(8) 0.0208(7) -0.0027(7) 0.0031(7)
C5 0.0546(9) 0.0527(9) 0.0527(9) 0.0141(7) -0.0043(7) -0.0023(7)
C6 0.0635(10) 0.0514(9) 0.0526(9) 0.0217(7) -0.0023(7) 0.0029(7)
C7 0.0533(9) 0.0512(9) 0.0457(8) 0.0151(7) -0.0021(7) 0.0054(7)
C8 0.0581(9) 0.0593(10) 0.0473(9) 0.0125(7) -0.0044(7) 0.0055(7)
C9 0.0622(10) 0.0633(11) 0.0543(10) 0.0095(8) -0.0038(8) 0.0074(8)
C10 0.0561(9) 0.0658(10) 0.0473(9) 0.0125(8) 0.0056(7) 0.0036(8)
C11 0.0550(9) 0.0603(10) 0.0559(9) 0.0163(8) 0.0150(7) 0.0062(7)
C12 0.0765(12) 0.0727(12) 0.0687(12) 0.0139(9) 0.0021(9) 0.0120(10)
C13 0.0858(14) 0.0908(15) 0.0912(15) 0.0343(13) -0.0003(11) 0.0221(11)
C14 0.0873(14) 0.0800(14) 0.1049(17) 0.0411(13) 0.0297(13) 0.0260(11)
C15 0.1091(17) 0.0633(12) 0.0878(15) 0.0189(11) 0.0346(13) 0.0173(11)
C16 0.0844(13) 0.0684(12) 0.0610(11) 0.0146(9) 0.0168(9) 0.0083(10)
C17 0.0495(9) 0.0721(11) 0.0485(9) 0.0172(8) -0.0055(7) 0.0002(8)
C18 0.0615(11) 0.0907(14) 0.0801(13) 0.0301(11) 0.0039(9) -0.0049(10)
C19 0.0645(13) 0.135(2) 0.0899(16) 0.0404(14) 0.0087(11) -0.0159(13)
C20 0.0536(12) 0.156(2) 0.0777(14) 0.0310(15) 0.0068(10) 0.0161(14)
C21 0.0644(12) 0.1205(18) 0.0727(13) 0.0236(12) 0.0034(10) 0.0275(12)
C22 0.0563(10) 0.0876(13) 0.0640(11) 0.0229(9) 0.0009(8) 0.0118(9)
C23 0.0458(8) 0.0486(9) 0.0529(9) 0.0209(7) 0.0036(7) 0.0032(7)
C24 0.0484(8) 0.0517(9) 0.0474(8) 0.0217(7) 0.0030(6) -0.0002(7)
C25 0.0654(10) 0.0627(10) 0.0498(9) 0.0198(8) 0.0070(7) 0.0115(8)
C26 0.1031(15) 0.0687(12) 0.0500(10) 0.0122(9) 0.0076(10) 0.0118(10)
C27 0.0970(15) 0.0718(13) 0.0556(11) 0.0154(9) -0.0100(10) -0.0147(11)
C28 0.0681(12) 0.0920(14) 0.0760(13) 0.0231(11) -0.0201(10) -0.0060(10)
C29 0.0593(10) 0.0721(11) 0.0691(11) 0.0164(9) -0.0084(8) 0.0094(8)
C30 0.0648(11) 0.0641(10) 0.0533(10) 0.0203(8) 0.0002(8) 0.0090(8)
C31 0.0666(11) 0.0531(9) 0.0591(10) 0.0148(7) 0.0087(8) 0.0043(8)
C32 0.0624(11) 0.0627(11) 0.0664(11) 0.0042(8) 0.0038(9) -0.0029(8)
C33 0.0604(11) 0.0739(13) 0.0974(16) 0.0053(11) 0.0091(11) -0.0066(9)
C34 0.0841(15) 0.0675(12) 0.1089(18) 0.0192(12) 0.0405(14) -0.0003(10)
C35 0.117(2) 0.1082(17) 0.0840(15) 0.0423(13) 0.0413(15) 0.0273(15)
C36 0.0932(15) 0.1019(15) 0.0706(13) 0.0363(11) 0.0189(11) 0.0252(12)

loop_
_atom_type_symbol
_atom_type_description
_atom_type_scat_dispersion_real
_atom_type_scat_dispersion_imag
_atom_type_scat_source
C C 0.0033 0.0016 'International Tables Vol C Tables 4.2.6.8 and 6.1.1.4'
H H 0.0000 0.0000 'International Tables Vol C Tables 4.2.6.8 and 6.1.1.4'
O O 0.0106 0.0060 'International Tables Vol C Tables 4.2.6.8 and 6.1.1.4'

loop_
_geom_angle_atom_site_label_1
_geom_angle_atom_site_label_2
_geom_angle_atom_site_label_3
_geom_angle
C30 O2 C1 117.94(12)
C23 O4 C7 120.21(12)
C2 C1 O2 119.48(14)
C2 C1 C8 125.36(14)
O2 C1 C8 114.82(13)
C1 C2 C3 118.49(14)
C1 C2 H2 120.8
C3 C2 H2 120.8
C2 C3 C7 107.78(12)
C2 C3 C4 107.79(12)
C7 C3 C4 99.70(11)
C2 C3 H3 113.5
C7 C3 H3 113.5
C4 C3 H3 113.5
C17 C4 C5 115.86(13)
C17 C4 C3 113.85(12)
C5 C4 C3 98.49(11)
C17 C4 H4 109.4
C5 C4 H4 109.4
C3 C4 H4 109.4
C6 C5 C4 101.50(12)
C6 C5 C8 110.58(12)
C4 C5 C8 109.32(12)
C6 C5 H5 111.7
C4 C5 H5 111.7
C8 C5 H5 111.7
C7 C6 C5 107.91(13)
C7 C6 H6 126.0
C5 C6 H6 126.0
C6 C7 O4 131.71(13)
C6 C7 C3 111.58(13)
O4 C7 C3 116.48(12)
C9 C8 C1 111.85(13)
C9 C8 C5 110.97(13)
C1 C8 C5 109.62(13)
C9 C8 H8 108.1
C1 C8 H8 108.1
C5 C8 H8 108.1
C10 C9 C8 124.94(15)
C10 C9 H9 117.5
C8 C9 H9 117.5
C9 C10 C11 127.74(16)
C9 C10 H10 116.1
C11 C10 H10 116.1
C16 C11 C12 117.10(16)
C16 C11 C10 119.17(16)
C12 C11 C10 123.70(15)
C13 C12 C11 121.03(18)
C13 C12 H12 119.5
C11 C12 H12 119.5
C14 C13 C12 120.3(2)
C14 C13 H13 119.8
C12 C13 H13 119.8
C15 C14 C13 119.6(2)
C15 C14 H14 120.2
C13 C14 H14 120.2
C14 C15 C16 120.4(2)
C14 C15 H15 119.8
C16 C15 H15 119.8
C15 C16 C11 121.50(19)
C15 C16 H16 119.2
C11 C16 H16 119.2
C22 C17 C18 118.09(17)
C22 C17 C4 118.53(15)
C18 C17 C4 123.35(16)
C17 C18 C19 120.0(2)
C17 C18 H18 120.0
C19 C18 H18 120.0
C20 C19 C18 120.8(2)
C20 C19 H19 119.6
C18 C19 H19 119.6
C21 C20 C19 119.5(2)
C21 C20 H20 120.2
C19 C20 H20 120.2
C20 C21 C22 120.3(2)
C20 C21 H21 119.8
C22 C21 H21 119.8
C21 C22 C17 121.29(19)
C21 C22 H22 119.4
C17 C22 H22 119.4
O3 C23 O4 123.42(14)
O3 C23 C24 125.48(14)
O4 C23 C24 111.06(12)
C25 C24 C29 119.42(15)
C25 C24 C23 122.43(14)
C29 C24 C23 118.15(14)
C26 C25 C24 120.26(16)
C26 C25 H25 119.9
C24 C25 H25 119.9
C27 C26 C25 119.96(18)
C27 C26 H26 120.0
C25 C26 H26 120.0
C28 C27 C26 120.37(18)
C28 C27 H27 119.8
C26 C27 H27 119.8
C27 C28 C29 120.11(18)
C27 C28 H28 119.9
C29 C28 H28 119.9
C28 C29 C24 119.89(17)
C28 C29 H29 120.1
C24 C29 H29 120.1
O1 C30 O2 122.06(16)
O1 C30 C31 126.16(16)
O2 C30 C31 111.77(14)
C32 C31 C36 119.32(18)
C32 C31 C30 122.24(16)
C36 C31 C30 118.44(17)
C31 C32 C33 120.23(19)
C31 C32 H32 119.9
C33 C32 H32 119.9
C34 C33 C32 120.1(2)
C34 C33 H33 120.0
C32 C33 H33 120.0
C35 C34 C33 120.0(2)
C35 C34 H34 120.0
C33 C34 H34 120.0
C34 C35 C36 120.4(2)
C34 C35 H35 119.8
C36 C35 H35 119.8
C35 C36 C31 119.9(2)
C35 C36 H36 120.0
C31 C36 H36 120.0

loop_
_geom_bond_atom_site_label_1
_geom_bond_atom_site_label_2
_geom_bond_distance
O1 C30 1.2004(19)
O2 C30 1.3530(19)
O2 C1 1.4100(19)
O3 C23 1.1985(17)
O4 C23 1.3633(17)
O4 C7 1.3873(17)
C1 C2 1.317(2)
C1 C8 1.512(2)
C2 C3 1.512(2)
C2 H2 0.9300
C3 C7 1.512(2)
C3 C4 1.550(2)
C3 H3 0.9800
C4 C17 1.517(2)
C4 C5 1.538(2)
C4 H4 0.9800
C5 C6 1.514(2)
C5 C8 1.559(2)
C5 H5 0.9800
C6 C7 1.318(2)
C6 H6 0.9300
C8 C9 1.506(2)
C8 H8 0.9800
C9 C10 1.311(2)
C9 H9 0.9300
C10 C11 1.472(2)
C10 H10 0.9300
C11 C16 1.381(2)
C11 C12 1.394(2)
C12 C13 1.379(3)
C12 H12 0.9300
C13 C14 1.367(3)
C13 H13 0.9300
C14 C15 1.361(3)
C14 H14 0.9300
C15 C16 1.378(3)
C15 H15 0.9300
C16 H16 0.9300
C17 C22 1.384(2)
C17 C18 1.388(2)
C18 C19 1.394(3)
C18 H18 0.9300
C19 C20 1.370(3)
C19 H19 0.9300
C20 C21 1.362(3)
C20 H20 0.9300
C21 C22 1.382(3)
C21 H21 0.9300
C22 H22 0.9300
C23 C24 1.475(2)
C24 C25 1.382(2)
C24 C29 1.386(2)
C25 C26 1.376(2)
C25 H25 0.9300
C26 C27 1.375(3)
C26 H26 0.9300
C27 C28 1.368(3)
C27 H27 0.9300
C28 C29 1.382(3)
C28 H28 0.9300
C29 H29 0.9300
C30 C31 1.475(2)
C31 C32 1.377(2)
C31 C36 1.388(2)
C32 C33 1.381(2)
C32 H32 0.9300
C33 C34 1.375(3)
C33 H33 0.9300
C34 C35 1.366(3)
C34 H34 0.9300
C35 C36 1.379(3)
C35 H35 0.9300
C36 H36 0.9300

loop_
_geom_torsion_atom_site_label_1
_geom_torsion_atom_site_label_2
_geom_torsion_atom_site_label_3
_geom_torsion_atom_site_label_4
_geom_torsion
C30 O2 C1 C2 -108.42(16)
C30 O2 C1 C8 77.84(17)
O2 C1 C2 C3 -175.24(12)
C8 C1 C2 C3 -2.2(2)
C1 C2 C3 C7 70.68(17)
C1 C2 C3 C4 -36.10(17)
C2 C3 C4 C17 -165.63(12)
C7 C3 C4 C17 82.02(15)
C2 C3 C4 C5 71.12(13)
C7 C3 C4 C5 -41.23(13)
C17 C4 C5 C6 -79.15(15)
C3 C4 C5 C6 42.64(13)
C17 C4 C5 C8 164.01(12)
C3 C4 C5 C8 -74.20(14)
C4 C5 C6 C7 -28.55(16)
C8 C5 C6 C7 87.37(16)
C5 C6 C7 O4 -173.39(15)
C5 C6 C7 C3 0.92(18)
C23 O4 C7 C6 34.8(2)
C23 O4 C7 C3 -139.28(13)
C2 C3 C7 C6 -85.68(16)
C4 C3 C7 C6 26.66(17)
C2 C3 C7 O4 89.57(15)
C4 C3 C7 O4 -158.08(12)
C2 C1 C8 C9 -122.76(17)
O2 C1 C8 C9 50.56(17)
C2 C1 C8 C5 0.8(2)
O2 C1 C8 C5 174.08(11)
C6 C5 C8 C9 52.81(16)
C4 C5 C8 C9 163.75(12)
C6 C5 C8 C1 -71.23(15)
C4 C5 C8 C1 39.71(16)
C1 C8 C9 C10 -131.31(17)
C5 C8 C9 C10 105.93(18)
C8 C9 C10 C11 -174.24(15)
C9 C10 C11 C16 -179.09(17)
C9 C10 C11 C12 2.9(3)
C16 C11 C12 C13 0.2(3)
C10 C11 C12 C13 178.29(17)
C11 C12 C13 C14 -0.2(3)
C12 C13 C14 C15 0.2(3)
C13 C14 C15 C16 -0.3(3)
C14 C15 C16 C11 0.4(3)
C12 C11 C16 C15 -0.3(3)
C10 C11 C16 C15 -178.46(16)
C5 C4 C17 C22 -177.40(14)
C3 C4 C17 C22 69.41(18)
C5 C4 C17 C18 0.7(2)
C3 C4 C17 C18 -112.50(17)
C22 C17 C18 C19 0.2(3)
C4 C17 C18 C19 -177.85(17)
C17 C18 C19 C20 0.1(3)
C18 C19 C20 C21 -0.4(3)
C19 C20 C21 C22 0.3(3)
C20 C21 C22 C17 0.1(3)
C18 C17 C22 C21 -0.3(3)
C4 C17 C22 C21 177.85(15)
C7 O4 C23 O3 -1.0(2)
C7 O4 C23 C24 176.81(12)
O3 C23 C24 C25 -164.56(15)
O4 C23 C24 C25 17.68(19)
O3 C23 C24 C29 15.8(2)
O4 C23 C24 C29 -161.97(14)
C29 C24 C25 C26 -0.2(2)
C23 C24 C25 C26 -179.88(14)
C24 C25 C26 C27 0.5(3)
C25 C26 C27 C28 -0.2(3)
C26 C27 C28 C29 -0.3(3)
C27 C28 C29 C24 0.6(3)
C25 C24 C29 C28 -0.3(3)
C23 C24 C29 C28 179.38(16)
C1 O2 C30 O1 6.3(2)
C1 O2 C30 C31 -174.85(13)
O1 C30 C31 C32 179.44(18)
O2 C30 C31 C32 0.7(2)
O1 C30 C31 C36 -1.6(3)
O2 C30 C31 C36 179.69(15)
C36 C31 C32 C33 -0.2(3)
C30 C31 C32 C33 178.77(15)
C31 C32 C33 C34 -0.3(3)
C32 C33 C34 C35 0.3(3)
C33 C34 C35 C36 0.2(3)
C34 C35 C36 C31 -0.7(3)
C32 C31 C36 C35 0.7(3)
C30 C31 C36 C35 -178.35(18)
